data_4082859
loop_
_publ_author_name
'Wang, Zhao'
'Sun, Zheming'
'Hao, Xin-Qi'
'Niu, Jun-Long'
'Wei, Donghui'
'Tu, Tao'
'Gong, Jun-Fang'
'Song, Mao-Ping'

_publ_section_title
;
 Neutral and Cationic NCN Pincer Platinum(II) Complexes with
 1,3-Bis(benzimidazol-2&#x2032;-yl)benzene Ligands: Synthesis, Structures,
 and Their Photophysical Properties
;
_journal_issue 7
_journal_name_full Organometallics
_journal_page_first 1563
_journal_paper_doi 10.1021/om400946n
_journal_volume 33
_journal_year 2014
_chemical_formula_moiety 'C41 H44 N4 O2 Pt'
_chemical_formula_sum 'C41 H44 N4 O2 Pt'
_chemical_formula_weight 819.89
_chemical_name_systematic
;
 ? 
;
_space_group_crystal_system monoclinic
_space_group_IT_number 14
_space_group_name_Hall '-P 2yn'
_space_group_name_H-M_alt 'P 1 21/n 1'
_symmetry_space_group_name_Hall '-P 2yn'
_symmetry_space_group_name_H-M 'P 1 21/n 1'
_atom_sites_solution_hydrogens geom
_atom_sites_solution_primary direct
_atom_sites_solution_secondary difmap
_audit_creation_date 2011-12-07
_audit_creation_method
;
  Olex2 1.1
  (compiled 2011.11.01 svn.r2039, GUI svn.r3906)
;
_cell_angle_alpha 90.00
_cell_angle_beta 97.856(5)
_cell_angle_gamma 90.00
_cell_formula_units_Z 4
_cell_length_a 15.5202(7)
_cell_length_b 12.8118(5)
_cell_length_c 18.0574(9)
_cell_measurement_reflns_used 6216
_cell_measurement_temperature 291(2)
_cell_measurement_theta_max 26.3136
_cell_measurement_theta_min 2.9344
_cell_volume 3556.9(3)
_computing_cell_refinement
;
CrysAlisPro, Oxford Diffraction Ltd.,
Version 1.171.34.40 (release 27-08-2010 CrysAlis171 .NET)
(compiled Aug 27 2010,11:50:40)
;
_computing_data_collection
;
CrysAlisPro, Oxford Diffraction Ltd.,
Version 1.171.34.40 (release 27-08-2010 CrysAlis171 .NET)
(compiled Aug 27 2010,11:50:40)
;
_computing_data_reduction
;
CrysAlisPro, Oxford Diffraction Ltd.,
Version 1.171.34.40 (release 27-08-2010 CrysAlis171 .NET)
(compiled Aug 27 2010,11:50:40)
;
_computing_molecular_graphics
;
O. V. Dolomanov, L. J. Bourhis, R. J. Gildea, J. A. K. Howard and H. Puschmann,
OLEX2: a complete structure solution, refinement and analysis program.
J. Appl. Cryst. (2009). 42, 339-341.
;
_computing_publication_material
;
O. V. Dolomanov, L. J. Bourhis, R. J. Gildea, J. A. K. Howard and H. Puschmann,
OLEX2: a complete structure solution, refinement and analysis program.
J. Appl. Cryst. (2009). 42, 339-341.
;
_computing_structure_refinement
;
XL, G.M. Sheldrick, Acta Cryst.
(2008). A64, 112-122
;
_computing_structure_solution 'SHELXS-97 (Sheldrick, 1990)'
_diffrn_ambient_temperature 291.0
_diffrn_detector_area_resol_mean 16.2312
_diffrn_measured_fraction_theta_full 0.993
_diffrn_measured_fraction_theta_max 0.993
_diffrn_measurement_details
;
  1 omega   -4.00   86.00   0.5000   20.0000
omega____ theta____ kappa____ phi______ frames
    -       16.3999   37.0000   60.0000 180

  2 omega   58.00   87.00   0.5000   20.0000
omega____ theta____ kappa____ phi______ frames
    -       16.3999 -146.0000  -34.0000 58

  3 omega   -7.00   84.00   0.5000   20.0000
omega____ theta____ kappa____ phi______ frames
    -       16.3999   37.0000  150.0000 182
;
_diffrn_measurement_device_type 'Xcalibur, Eos, Gemini'
_diffrn_measurement_method '\w scans'
_diffrn_orient_matrix_UB_11 0.0129889000
_diffrn_orient_matrix_UB_12 -0.0059545000
_diffrn_orient_matrix_UB_13 0.0389427000
_diffrn_orient_matrix_UB_21 -0.0439563000
_diffrn_orient_matrix_UB_22 0.0043958000
_diffrn_orient_matrix_UB_23 0.0062991000
_diffrn_orient_matrix_UB_31 -0.0052046000
_diffrn_orient_matrix_UB_32 -0.0549083000
_diffrn_orient_matrix_UB_33 -0.0037062000
_diffrn_radiation_monochromator graphite
_diffrn_radiation_type 'Mo K\a'
_diffrn_radiation_wavelength 0.7107
_diffrn_reflns_av_R_equivalents 0.0290
_diffrn_reflns_av_unetI/netI 0.0835
_diffrn_reflns_limit_h_max 19
_diffrn_reflns_limit_h_min -13
_diffrn_reflns_limit_k_max 15
_diffrn_reflns_limit_k_min -15
_diffrn_reflns_limit_l_max 14
_diffrn_reflns_limit_l_min -22
_diffrn_reflns_number 14099
_diffrn_reflns_theta_full 25.00
_diffrn_reflns_theta_max 26.3136
_diffrn_reflns_theta_min 2.9344
_diffrn_source 'Enhance (Mo) X-ray Source'
_exptl_absorpt_coefficient_mu 3.986
_exptl_absorpt_correction_T_max 1.00000
_exptl_absorpt_correction_T_min 0.83845
_exptl_absorpt_correction_type multi-scan
_exptl_absorpt_process_details
;
CrysAlisPro, Oxford Diffraction Ltd.,
Version 1.171.34.40 (release 27-08-2010 CrysAlis171 .NET)
(compiled Aug 27 2010,11:50:40)
Empirical absorption correction using spherical harmonics,
 implemented in SCALE3 ABSPACK scaling algorithm.
;
_exptl_crystal_density_diffrn 1.531
_exptl_crystal_density_method 'not measured'
_exptl_crystal_F_000 1648
_exptl_crystal_size_max 0.30
_exptl_crystal_size_mid 0.20
_exptl_crystal_size_min 0.18
_refine_diff_density_max 0.519
_refine_diff_density_min -0.357
_refine_diff_density_rms 0.072
_refine_ls_extinction_method none
_refine_ls_goodness_of_fit_ref 1.077
_refine_ls_hydrogen_treatment constr
_refine_ls_matrix_type full
_refine_ls_number_parameters 437
_refine_ls_number_reflns 6228
_refine_ls_number_restraints 7
_refine_ls_restrained_S_all 1.085
_refine_ls_R_factor_all 0.0456
_refine_ls_R_factor_gt 0.0318
_refine_ls_shift/su_max 0.001
_refine_ls_shift/su_mean 0.000
_refine_ls_structure_factor_coef Fsqd
_refine_ls_weighting_details 'calc w=1/[\s^2^(Fo^2^)+(0.0258P)^2^+0.0000P] where P=(Fo^2^+2Fc^2^)/3'
_refine_ls_weighting_scheme calc
_refine_ls_wR_factor_gt 0.0664
_refine_ls_wR_factor_ref 0.0709
_reflns_number_gt 5020
_reflns_number_total 6228
_reflns_threshold_expression >2sigma(I)
_cod_data_source_file om400946n_si_002.cif
_cod_data_source_block complex-9
_cod_depositor_comments 'Adding full bibliography for 4082859.cif.'
_cod_database_code 4082859
_chemical_oxdiff_formula 'C11 H10 S O2'
_reflns_odcompleteness_completeness 99.75
_reflns_odcompleteness_iscentric 1
_reflns_odcompleteness_theta 24.66

loop_
_space_group_symop_id
_space_group_symop_operation_xyz
1 'x, y, z'
2 '-x+1/2, y+1/2, -z+1/2'
3 '-x, -y, -z'
4 'x-1/2, -y-1/2, z-1/2'

loop_
_atom_site_label
_atom_site_type_symbol
_atom_site_fract_x
_atom_site_fract_y
_atom_site_fract_z
_atom_site_U_iso_or_equiv
_atom_site_adp_type
_atom_site_occupancy
_atom_site_symmetry_multiplicity
_atom_site_calc_flag
_atom_site_refinement_flags
_atom_site_disorder_assembly
_atom_site_disorder_group
Pt1 Pt 0.439198(11) 0.688960(12) 0.011761(10) 0.04960(8) Uani 1 1 d . . .
O1 O 0.8279(2) 0.6434(3) 0.1133(3) 0.0959(14) Uani 1 1 d . A .
O2 O -0.1073(3) 0.7971(3) -0.1918(2) 0.0916(12) Uani 1 1 d . . .
N1 N 0.4394(2) 0.5572(3) 0.0742(2) 0.0510(9) Uani 1 1 d . . .
N2 N 0.5123(3) 0.4372(3) 0.1459(2) 0.0539(10) Uani 1 1 d . . .
N3 N 0.4880(3) 0.8142(2) -0.0373(2) 0.0532(10) Uani 1 1 d . . .
N4 N 0.5991(3) 0.9202(3) -0.0467(2) 0.0559(10) Uani 1 1 d . . .
C1 C 0.5636(3) 0.6751(3) 0.0498(2) 0.0476(11) Uani 1 1 d . . .
C2 C 0.5929(3) 0.5903(3) 0.0946(2) 0.0477(11) Uani 1 1 d . . .
C3 C 0.6816(3) 0.5779(3) 0.1173(3) 0.0585(13) Uani 1 1 d . . .
H3 H 0.7020 0.5206 0.1461 0.070 Uiso 1 1 calc R . .
C4 C 0.7394(3) 0.6516(4) 0.0967(3) 0.0617(13) Uani 1 1 d . . .
C5 C 0.7102(3) 0.7379(3) 0.0530(3) 0.0592(13) Uani 1 1 d . . .
H5 H 0.7498 0.7865 0.0396 0.071 Uiso 1 1 calc R . .
C6 C 0.6221(3) 0.7507(3) 0.0297(2) 0.0482(11) Uani 1 1 d . . .
C7 C 0.5739(3) 0.8299(3) -0.0174(2) 0.0513(12) Uani 1 1 d . . .
C8 C 0.5179(3) 0.5257(3) 0.1060(2) 0.0503(11) Uani 1 1 d . . .
C9 C 0.3789(3) 0.4871(4) 0.0933(3) 0.0547(12) Uani 1 1 d . . .
C10 C 0.2894(3) 0.4838(4) 0.0764(3) 0.0656(14) Uani 1 1 d . . .
H10 H 0.2589 0.5337 0.0459 0.079 Uiso 1 1 calc R . .
C11 C 0.2473(4) 0.4027(5) 0.1072(3) 0.0808(17) Uani 1 1 d . . .
H11 H 0.1869 0.3992 0.0978 0.097 Uiso 1 1 calc R . .
C12 C 0.2921(4) 0.3263(5) 0.1515(3) 0.0831(18) Uani 1 1 d . . .
H12 H 0.2612 0.2725 0.1703 0.100 Uiso 1 1 calc R . .
C13 C 0.3805(4) 0.3287(4) 0.1679(3) 0.0690(15) Uani 1 1 d . . .
H13 H 0.4105 0.2775 0.1975 0.083 Uiso 1 1 calc R . .
C14 C 0.4237(3) 0.4101(4) 0.1390(3) 0.0569(12) Uani 1 1 d . . .
C15 C 0.5825(3) 0.3748(3) 0.1871(3) 0.0599(13) Uani 1 1 d . . .
H15A H 0.6319 0.3754 0.1594 0.072 Uiso 1 1 calc R . .
H15B H 0.5629 0.3031 0.1892 0.072 Uiso 1 1 calc R . .
C16 C 0.6124(3) 0.4126(4) 0.2663(3) 0.0644(13) Uani 1 1 d . . .
H16A H 0.6599 0.3685 0.2883 0.077 Uiso 1 1 calc R . .
H16B H 0.6349 0.4829 0.2638 0.077 Uiso 1 1 calc R . .
C17 C 0.5436(4) 0.4128(4) 0.3167(3) 0.0787(16) Uani 1 1 d . . .
H17A H 0.5174 0.3440 0.3160 0.094 Uiso 1 1 calc R . .
H17B H 0.4985 0.4619 0.2973 0.094 Uiso 1 1 calc R . .
C18 C 0.5778(4) 0.4422(5) 0.3978(3) 0.0938(19) Uani 1 1 d . . .
H18A H 0.6044 0.5099 0.3990 0.141 Uiso 1 1 calc R . .
H18B H 0.6201 0.3916 0.4184 0.141 Uiso 1 1 calc R . .
H18C H 0.5304 0.4433 0.4268 0.141 Uiso 1 1 calc R . .
C19 C 0.5267(3) 0.9643(3) -0.0884(3) 0.0565(13) Uani 1 1 d . . .
C20 C 0.5146(4) 1.0572(4) -0.1287(3) 0.0727(15) Uani 1 1 d . . .
H20 H 0.5604 1.1030 -0.1321 0.087 Uiso 1 1 calc R . .
C21 C 0.4318(4) 1.0779(4) -0.1631(3) 0.0829(18) Uani 1 1 d . . .
H21 H 0.4212 1.1399 -0.1895 0.100 Uiso 1 1 calc R . .
C22 C 0.3638(4) 1.0094(4) -0.1597(3) 0.0814(17) Uani 1 1 d . . .
H22 H 0.3093 1.0258 -0.1852 0.098 Uiso 1 1 calc R . .
C23 C 0.3741(3) 0.9165(4) -0.1194(3) 0.0646(14) Uani 1 1 d . . .
H23 H 0.3280 0.8708 -0.1168 0.078 Uiso 1 1 calc R . .
C24 C 0.4571(3) 0.8960(3) -0.0833(3) 0.0545(12) Uani 1 1 d . . .
C25 C 0.6851(3) 0.9706(3) -0.0356(3) 0.0639(13) Uani 1 1 d . . .
H25A H 0.7169 0.9459 0.0111 0.077 Uiso 1 1 calc R . .
H25B H 0.6771 1.0453 -0.0309 0.077 Uiso 1 1 calc R . .
C26 C 0.7390(4) 0.9508(4) -0.0973(4) 0.096(2) Uani 1 1 d . . .
H26A H 0.7599 0.8794 -0.0934 0.115 Uiso 1 1 calc R . .
H26B H 0.7019 0.9577 -0.1449 0.115 Uiso 1 1 calc R . .
C27 C 0.8153(4) 1.0222(5) -0.0972(5) 0.119(2) Uani 1 1 d . . .
H27A H 0.8430 1.0309 -0.0460 0.143 Uiso 1 1 calc R . .
H27B H 0.8571 0.9894 -0.1250 0.143 Uiso 1 1 calc R . .
C28 C 0.7939(6) 1.1242(6) -0.1288(5) 0.151(3) Uani 1 1 d . . .
H28A H 0.7605 1.1165 -0.1773 0.226 Uiso 1 1 calc R . .
H28B H 0.8465 1.1616 -0.1334 0.226 Uiso 1 1 calc R . .
H28C H 0.7606 1.1623 -0.0968 0.226 Uiso 1 1 calc R . .
C29 C 0.8640(4) 0.5443(5) 0.1343(4) 0.116(3) Uani 1 1 d . . .
H29A H 0.8305 0.4904 0.1057 0.139 Uiso 0.633(9) 1 calc PR A 1
H29B H 0.8603 0.5322 0.1868 0.139 Uiso 0.633(9) 1 calc PR A 1
H29C H 0.8675 0.5007 0.0909 0.139 Uiso 0.367(9) 1 calc PR A 2
H29D H 0.8303 0.5086 0.1680 0.139 Uiso 0.367(9) 1 calc PR A 2
C30 C 0.9619(7) 0.5369(8) 0.1206(8) 0.106(4) Uani 0.633(9) 1 d PD A 1
H30A H 0.9837 0.4665 0.1299 0.127 Uiso 0.633(9) 1 calc PR A 1
H30B H 0.9675 0.5556 0.0694 0.127 Uiso 0.633(9) 1 calc PR A 1
C31 C 1.0107(9) 0.6109(11) 0.1732(10) 0.146(3) Uani 0.633(9) 1 d PD A 1
H31A H 0.9929 0.6816 0.1591 0.176 Uiso 0.633(9) 1 calc PR A 1
H31B H 0.9965 0.5982 0.2231 0.176 Uiso 0.633(9) 1 calc PR A 1
C32 C 1.1053(5) 0.6012(6) 0.1740(5) 0.146(3) Uani 1 1 d U . .
H32D H 1.1539 0.6019 0.1464 0.220 Uiso 0.367(9) 1 calc PR A 2
H32E H 1.1084 0.5405 0.2054 0.220 Uiso 0.367(9) 1 calc PR A 2
H32F H 1.1066 0.6629 0.2044 0.220 Uiso 0.367(9) 1 calc PR A 2
H32A H 1.1184 0.5993 0.1236 0.220 Uiso 0.633(9) 1 calc PR A 1
H32B H 1.1253 0.5381 0.1994 0.220 Uiso 0.633(9) 1 calc PR A 1
H32C H 1.1338 0.6600 0.1996 0.220 Uiso 0.633(9) 1 calc PR A 1
C33 C 0.3058(3) 0.7037(3) -0.0293(3) 0.0508(12) Uani 1 1 d . . .
C34 C 0.2406(4) 0.7199(4) -0.0558(3) 0.0689(15) Uani 1 1 d . . .
C35 C 0.1479(3) 0.7421(4) -0.0937(3) 0.0660(14) Uani 1 1 d . . .
C36 C 0.1305(3) 0.7710(4) -0.1693(3) 0.0657(14) Uani 1 1 d . . .
H36 H 0.1764 0.7778 -0.1971 0.079 Uiso 1 1 calc R . .
C37 C 0.0474(4) 0.7895(4) -0.2028(3) 0.0679(14) Uani 1 1 d . . .
H37 H 0.0374 0.8081 -0.2531 0.081 Uiso 1 1 calc R . .
C38 C -0.0219(3) 0.7807(4) -0.1625(3) 0.0690(15) Uani 1 1 d . . .
C39 C -0.0066(4) 0.7565(5) -0.0871(3) 0.0850(17) Uani 1 1 d . . .
H39 H -0.0526 0.7538 -0.0591 0.102 Uiso 1 1 calc R . .
C40 C 0.0765(4) 0.7364(4) -0.0540(3) 0.0788(16) Uani 1 1 d . . .
H40 H 0.0858 0.7185 -0.0036 0.095 Uiso 1 1 calc R . .
C41 C -0.1259(4) 0.8298(5) -0.2679(3) 0.108(2) Uani 1 1 d . . .
H41A H -0.1267 0.7701 -0.3001 0.163 Uiso 1 1 calc R . .
H41B H -0.0819 0.8778 -0.2790 0.163 Uiso 1 1 calc R . .
H41C H -0.1816 0.8636 -0.2757 0.163 Uiso 1 1 calc R . .
C30A C 0.9573(14) 0.5739(16) 0.1747(14) 0.106(4) Uani 0.367(9) 1 d P A 2
H30C H 0.9540 0.6340 0.2068 0.127 Uiso 0.367(9) 1 calc PR A 2
H30D H 0.9822 0.5160 0.2050 0.127 Uiso 0.367(9) 1 calc PR A 2
C31A C 1.0125(15) 0.599(2) 0.1144(17) 0.146(3) Uani 0.367(9) 1 d P A 2
H31C H 0.9983 0.6654 0.0904 0.176 Uiso 0.367(9) 1 calc PR A 2
H31D H 1.0115 0.5438 0.0772 0.176 Uiso 0.367(9) 1 calc PR A 2

loop_
_atom_site_aniso_label
_atom_site_aniso_U_11
_atom_site_aniso_U_22
_atom_site_aniso_U_33
_atom_site_aniso_U_23
_atom_site_aniso_U_13
_atom_site_aniso_U_12
Pt1 0.04224(12) 0.04956(12) 0.05663(13) -0.00294(9) 0.00545(9) -0.00442(8)
O1 0.045(2) 0.073(2) 0.161(4) 0.044(3) -0.013(2) -0.0064(19)
O2 0.057(3) 0.113(3) 0.102(3) 0.025(2) -0.002(2) 0.000(2)
N1 0.047(2) 0.051(2) 0.057(2) -0.0027(19) 0.0123(19) -0.0096(19)
N2 0.060(3) 0.052(2) 0.051(2) 0.0033(19) 0.011(2) -0.012(2)
N3 0.049(2) 0.049(2) 0.061(2) 0.0046(19) 0.003(2) -0.0050(19)
N4 0.054(3) 0.047(2) 0.065(3) 0.0066(19) 0.004(2) -0.006(2)
C1 0.046(3) 0.049(3) 0.048(3) -0.005(2) 0.010(2) -0.003(2)
C2 0.047(3) 0.046(2) 0.051(3) 0.006(2) 0.009(2) -0.003(2)
C3 0.054(3) 0.052(3) 0.068(3) 0.018(2) 0.004(3) -0.003(2)
C4 0.043(3) 0.055(3) 0.084(4) 0.015(3) -0.001(3) -0.002(2)
C5 0.051(3) 0.048(3) 0.080(4) 0.007(3) 0.010(3) -0.012(2)
C6 0.047(3) 0.038(2) 0.060(3) 0.002(2) 0.005(2) -0.006(2)
C7 0.052(3) 0.044(3) 0.058(3) 0.002(2) 0.009(3) -0.008(2)
C8 0.055(3) 0.046(3) 0.051(3) 0.000(2) 0.012(2) -0.007(2)
C9 0.057(3) 0.055(3) 0.055(3) -0.012(2) 0.015(3) -0.017(3)
C10 0.057(3) 0.068(3) 0.072(4) -0.008(3) 0.012(3) -0.018(3)
C11 0.061(4) 0.092(4) 0.092(4) -0.018(4) 0.020(3) -0.031(3)
C12 0.088(5) 0.086(4) 0.079(4) -0.007(3) 0.026(4) -0.040(4)
C13 0.085(4) 0.059(3) 0.066(3) -0.003(3) 0.020(3) -0.021(3)
C14 0.060(3) 0.058(3) 0.054(3) -0.006(2) 0.014(3) -0.016(3)
C15 0.066(3) 0.044(3) 0.071(3) 0.008(2) 0.015(3) 0.002(2)
C16 0.065(3) 0.059(3) 0.068(3) 0.006(3) 0.002(3) -0.001(3)
C17 0.082(4) 0.087(4) 0.065(4) 0.002(3) 0.002(3) 0.003(3)
C18 0.096(5) 0.121(5) 0.062(4) 0.002(3) 0.002(3) 0.016(4)
C19 0.067(3) 0.043(3) 0.058(3) 0.000(2) 0.004(3) 0.004(2)
C20 0.088(4) 0.053(3) 0.075(4) 0.019(3) 0.007(3) -0.004(3)
C21 0.098(5) 0.062(3) 0.083(4) 0.024(3) -0.008(4) 0.004(3)
C22 0.078(4) 0.084(4) 0.077(4) 0.011(3) -0.009(3) 0.015(3)
C23 0.061(3) 0.069(3) 0.059(3) 0.000(3) -0.009(3) 0.001(3)
C24 0.064(3) 0.046(3) 0.052(3) -0.001(2) 0.001(3) 0.003(3)
C25 0.062(3) 0.052(3) 0.075(4) 0.007(3) 0.002(3) -0.007(3)
C26 0.094(5) 0.079(4) 0.124(5) -0.012(4) 0.044(4) -0.026(3)
C27 0.101(6) 0.108(5) 0.154(7) 0.013(5) 0.043(5) -0.019(4)
C28 0.177(9) 0.118(6) 0.165(8) 0.030(6) 0.048(7) -0.038(6)
C29 0.063(4) 0.096(5) 0.178(7) 0.030(5) -0.019(5) 0.001(4)
C30 0.072(6) 0.078(7) 0.162(12) -0.023(6) -0.008(8) 0.017(5)
C31 0.087(4) 0.134(4) 0.216(7) -0.030(5) 0.013(5) -0.005(4)
C32 0.087(4) 0.134(4) 0.216(7) -0.030(5) 0.013(5) -0.005(4)
C33 0.045(3) 0.046(3) 0.060(3) -0.001(2) 0.001(2) 0.011(2)
C34 0.076(4) 0.053(3) 0.082(4) -0.009(3) 0.027(4) -0.008(3)
C35 0.053(3) 0.065(3) 0.081(4) -0.002(3) 0.012(3) -0.002(3)
C36 0.050(3) 0.076(3) 0.071(4) -0.008(3) 0.008(3) 0.001(3)
C37 0.068(4) 0.069(3) 0.065(3) -0.001(3) 0.004(3) 0.004(3)
C38 0.048(3) 0.071(3) 0.086(4) 0.016(3) 0.002(3) -0.002(3)
C39 0.054(4) 0.112(5) 0.088(5) 0.028(4) 0.007(3) 0.001(3)
C40 0.062(4) 0.089(4) 0.084(4) 0.016(3) 0.002(3) -0.005(3)
C41 0.081(5) 0.152(6) 0.084(5) 0.042(4) -0.016(4) -0.012(4)
C30A 0.072(6) 0.078(7) 0.162(12) -0.023(6) -0.008(8) 0.017(5)
C31A 0.087(4) 0.134(4) 0.216(7) -0.030(5) 0.013(5) -0.005(4)

loop_
_atom_type_symbol
_atom_type_description
_atom_type_scat_dispersion_real
_atom_type_scat_dispersion_imag
_atom_type_scat_source
C C 0.0033 0.0016 'International Tables Vol C Tables 4.2.6.8 and 6.1.1.4'
H H 0.0000 0.0000 'International Tables Vol C Tables 4.2.6.8 and 6.1.1.4'
O O 0.0106 0.0060 'International Tables Vol C Tables 4.2.6.8 and 6.1.1.4'
N N 0.0061 0.0033 'International Tables Vol C Tables 4.2.6.8 and 6.1.1.4'
Pt Pt -1.7033 8.3905 'International Tables Vol C Tables 4.2.6.8 and 6.1.1.4'

loop_
_geom_angle_atom_site_label_1
_geom_angle_atom_site_label_2
_geom_angle_atom_site_label_3
_geom_angle
N1 Pt1 C33 101.32(16)
N3 Pt1 N1 158.11(15)
N3 Pt1 C33 100.55(16)
C1 Pt1 N1 78.71(16)
C1 Pt1 N3 79.42(16)
C1 Pt1 C33 179.84(19)
C4 O1 C29 118.3(4)
C38 O2 C41 118.2(5)
C8 N1 Pt1 114.9(3)
C8 N1 C9 108.0(4)
C9 N1 Pt1 137.1(3)
C8 N2 C14 107.0(4)
C8 N2 C15 128.9(4)
C14 N2 C15 124.0(4)
C7 N3 Pt1 114.6(3)
C7 N3 C24 107.3(4)
C24 N3 Pt1 137.9(3)
C7 N4 C19 107.7(4)
C7 N4 C25 128.9(4)
C19 N4 C25 123.3(4)
C2 C1 Pt1 120.0(3)
C2 C1 C6 121.0(4)
C6 C1 Pt1 119.0(3)
C1 C2 C8 108.7(4)
C3 C2 C1 119.4(4)
C3 C2 C8 131.8(4)
C2 C3 H3 120.2
C4 C3 C2 119.5(4)
C4 C3 H3 120.2
O1 C4 C3 123.7(4)
O1 C4 C5 115.0(4)
C3 C4 C5 121.2(4)
C4 C5 H5 120.1
C6 C5 C4 119.7(4)
C6 C5 H5 120.1
C1 C6 C7 109.3(4)
C5 C6 C1 119.0(4)
C5 C6 C7 131.7(4)
N3 C7 N4 110.7(4)
N3 C7 C6 117.4(4)
N4 C7 C6 131.9(4)
N1 C8 N2 111.1(4)
N1 C8 C2 117.7(4)
N2 C8 C2 131.2(4)
N1 C9 C10 131.6(5)
N1 C9 C14 107.7(4)
C10 C9 C14 120.6(5)
C9 C10 H10 121.6
C9 C10 C11 116.7(5)
C11 C10 H10 121.6
C10 C11 H11 118.9
C10 C11 C12 122.3(6)
C12 C11 H11 118.9
C11 C12 H12 119.4
C13 C12 C11 121.3(5)
C13 C12 H12 119.4
C12 C13 H13 121.3
C12 C13 C14 117.5(5)
C14 C13 H13 121.3
N2 C14 C9 106.1(4)
C13 C14 N2 132.2(5)
C13 C14 C9 121.6(5)
N2 C15 H15A 108.7
N2 C15 H15B 108.7
N2 C15 C16 114.4(4)
H15A C15 H15B 107.6
C16 C15 H15A 108.7
C16 C15 H15B 108.7
C15 C16 H16A 108.5
C15 C16 H16B 108.5
H16A C16 H16B 107.5
C17 C16 C15 114.9(4)
C17 C16 H16A 108.5
C17 C16 H16B 108.5
C16 C17 H17A 108.9
C16 C17 H17B 108.9
C16 C17 C18 113.5(5)
H17A C17 H17B 107.7
C18 C17 H17A 108.9
C18 C17 H17B 108.9
C17 C18 H18A 109.5
C17 C18 H18B 109.5
C17 C18 H18C 109.5
H18A C18 H18B 109.5
H18A C18 H18C 109.5
H18B C18 H18C 109.5
N4 C19 C20 132.2(5)
N4 C19 C24 106.6(4)
C20 C19 C24 121.1(5)
C19 C20 H20 121.6
C21 C20 C19 116.8(5)
C21 C20 H20 121.6
C20 C21 H21 119.0
C20 C21 C22 122.0(5)
C22 C21 H21 119.0
C21 C22 H22 118.9
C21 C22 C23 122.2(5)
C23 C22 H22 118.9
C22 C23 H23 121.9
C24 C23 C22 116.1(5)
C24 C23 H23 121.9
N3 C24 C19 107.8(4)
N3 C24 C23 130.5(5)
C23 C24 C19 121.7(4)
N4 C25 H25A 108.7
N4 C25 H25B 108.7
N4 C25 C26 114.3(4)
H25A C25 H25B 107.6
C26 C25 H25A 108.7
C26 C25 H25B 108.7
C25 C26 H26A 108.6
C25 C26 H26B 108.6
H26A C26 H26B 107.6
C27 C26 C25 114.6(5)
C27 C26 H26A 108.6
C27 C26 H26B 108.6
C26 C27 H27A 108.7
C26 C27 H27B 108.7
H27A C27 H27B 107.6
C28 C27 C26 114.4(7)
C28 C27 H27A 108.7
C28 C27 H27B 108.7
C27 C28 H28A 109.5
C27 C28 H28B 109.5
C27 C28 H28C 109.5
H28A C28 H28B 109.5
H28A C28 H28C 109.5
H28B C28 H28C 109.5
O1 C29 H29A 109.3
O1 C29 H29B 109.3
O1 C29 H29C 111.3
O1 C29 H29D 111.3
O1 C29 C30 111.4(6)
O1 C29 C30A 102.3(8)
H29A C29 H29B 108.0
H29A C29 H29C 40.8
H29A C29 H29D 72.7
H29B C29 H29C 135.6
H29B C29 H29D 37.1
H29C C29 H29D 109.2
C30 C29 H29A 109.3
C30 C29 H29B 109.3
C30 C29 H29C 71.2
C30 C29 H29D 133.2
C30 C29 C30A 40.7(8)
C30A C29 H29A 144.0
C30A C29 H29B 76.1
C30A C29 H29C 111.3
C30A C29 H29D 111.3
C29 C30 H30A 110.5
C29 C30 H30B 110.5
H30A C30 H30B 108.7
C31 C30 C29 106.3(11)
C31 C30 H30A 110.5
C31 C30 H30B 110.5
C30 C31 H31A 109.2
C30 C31 H31B 109.2
H31A C31 H31B 107.9
C32 C31 C30 112.1(12)
C32 C31 H31A 109.2
C32 C31 H31B 109.2
C31 C32 H32D 148.0
C31 C32 H32E 92.6
C31 C32 H32F 83.1
C31 C32 H32A 109.5
C31 C32 H32B 109.5
C31 C32 H32C 109.5
C31 C32 C31A 39.4(10)
H32D C32 H32E 109.5
H32D C32 H32F 109.5
H32D C32 H32A 39.0
H32D C32 H32B 91.6
H32D C32 H32C 84.3
H32E C32 H32F 109.5
H32E C32 H32A 122.6
H32E C32 H32B 17.9
H32E C32 H32C 111.6
H32F C32 H32A 124.9
H32F C32 H32B 116.1
H32F C32 H32C 26.8
H32A C32 H32B 109.5
H32A C32 H32C 109.5
H32B C32 H32C 109.5
C31A C32 H32D 109.5
C31A C32 H32E 109.5
C31A C32 H32F 109.5
C31A C32 H32A 70.5
C31A C32 H32B 118.9
C31A C32 H32C 128.7
C34 C33 Pt1 171.4(5)
C33 C34 C35 179.6(6)
C36 C35 C34 121.8(5)
C40 C35 C34 121.4(5)
C40 C35 C36 116.8(5)
C35 C36 H36 119.3
C37 C36 C35 121.4(5)
C37 C36 H36 119.3
C36 C37 H37 119.8
C36 C37 C38 120.4(5)
C38 C37 H37 119.8
O2 C38 C37 124.3(5)
O2 C38 C39 116.0(5)
C37 C38 C39 119.6(5)
C38 C39 H39 120.1
C40 C39 C38 119.8(6)
C40 C39 H39 120.1
C35 C40 H40 119.0
C39 C40 C35 121.9(5)
C39 C40 H40 119.0
O2 C41 H41A 109.5
O2 C41 H41B 109.5
O2 C41 H41C 109.5
H41A C41 H41B 109.5
H41A C41 H41C 109.5
H41B C41 H41C 109.5
C29 C30A H30C 110.3
C29 C30A H30D 110.3
H30C C30A H30D 108.6
C31A C30A C29 107(2)
C31A C30A H30C 110.3
C31A C30A H30D 110.3
C32 C31A H31C 113.0
C32 C31A H31D 113.0
C30A C31A C32 93.6(19)
C30A C31A H31C 113.0
C30A C31A H31D 113.0
H31C C31A H31D 110.4

loop_
_geom_bond_atom_site_label_1
_geom_bond_atom_site_label_2
_geom_bond_distance
Pt1 N1 2.030(3)
Pt1 N3 2.029(3)
Pt1 C1 1.967(5)
Pt1 C33 2.110(5)
O1 C4 1.369(5)
O1 C29 1.419(6)
O2 C38 1.374(6)
O2 C41 1.428(6)
N1 C8 1.336(5)
N1 C9 1.377(5)
N2 C8 1.354(5)
N2 C14 1.406(6)
N2 C15 1.468(6)
N3 C7 1.347(5)
N3 C24 1.382(5)
N4 C7 1.352(5)
N4 C19 1.386(6)
N4 C25 1.470(6)
C1 C2 1.393(6)
C1 C6 1.408(6)
C2 C3 1.391(6)
C2 C8 1.465(6)
C3 H3 0.9300
C3 C4 1.389(6)
C4 C5 1.397(6)
C5 H5 0.9300
C5 C6 1.384(6)
C6 C7 1.463(6)
C9 C10 1.382(6)
C9 C14 1.407(6)
C10 H10 0.9300
C10 C11 1.383(7)
C11 H11 0.9300
C11 C12 1.389(8)
C12 H12 0.9300
C12 C13 1.364(8)
C13 H13 0.9300
C13 C14 1.381(6)
C15 H15A 0.9700
C15 H15B 0.9700
C15 C16 1.521(6)
C16 H16A 0.9700
C16 H16B 0.9700
C16 C17 1.494(7)
C17 H17A 0.9700
C17 H17B 0.9700
C17 C18 1.535(7)
C18 H18A 0.9600
C18 H18B 0.9600
C18 H18C 0.9600
C19 C20 1.394(6)
C19 C24 1.402(6)
C20 H20 0.9300
C20 C21 1.376(7)
C21 H21 0.9300
C21 C22 1.380(7)
C22 H22 0.9300
C22 C23 1.393(7)
C23 H23 0.9300
C23 C24 1.387(6)
C25 H25A 0.9700
C25 H25B 0.9700
C25 C26 1.504(7)
C26 H26A 0.9700
C26 H26B 0.9700
C26 C27 1.496(8)
C27 H27A 0.9700
C27 H27B 0.9700
C27 C28 1.447(8)
C28 H28A 0.9600
C28 H28B 0.9600
C28 H28C 0.9600
C29 H29A 0.9700
C29 H29B 0.9700
C29 H29C 0.9700
C29 H29D 0.9700
C29 C30 1.575(13)
C29 C30A 1.58(2)
C30 H30A 0.9700
C30 H30B 0.9700
C30 C31 1.476(16)
C31 H31A 0.9700
C31 H31B 0.9700
C31 C32 1.471(15)
C32 H32D 0.9600
C32 H32E 0.9600
C32 H32F 0.9600
C32 H32A 0.9600
C32 H32B 0.9600
C32 H32C 0.9600
C32 C31A 1.68(3)
C33 C34 1.079(7)
C34 C35 1.533(8)
C35 C36 1.404(7)
C35 C40 1.403(7)
C36 H36 0.9300
C36 C37 1.369(7)
C37 H37 0.9300
C37 C38 1.382(7)
C38 C39 1.385(7)
C39 H39 0.9300
C39 C40 1.370(7)
C40 H40 0.9300
C41 H41A 0.9600
C41 H41B 0.9600
C41 H41C 0.9600
C30A H30C 0.9700
C30A H30D 0.9700
C30A C31A 1.51(4)
C31A H31C 0.9700
C31A H31D 0.9700

loop_
_geom_torsion_atom_site_label_1
_geom_torsion_atom_site_label_2
_geom_torsion_atom_site_label_3
_geom_torsion_atom_site_label_4
_geom_torsion
Pt1 N1 C8 N2 -179.5(3)
Pt1 N1 C8 C2 2.0(5)
Pt1 N1 C9 C10 -2.0(8)
Pt1 N1 C9 C14 179.2(3)
Pt1 N3 C7 N4 -174.0(3)
Pt1 N3 C7 C6 6.2(5)
Pt1 N3 C24 C19 172.3(3)
Pt1 N3 C24 C23 -6.3(8)
Pt1 C1 C2 C3 176.1(3)
Pt1 C1 C2 C8 -1.4(5)
Pt1 C1 C6 C5 -176.4(3)
Pt1 C1 C6 C7 1.1(5)
Pt1 C33 C34 C35 121(90)
O1 C4 C5 C6 176.7(5)
O1 C29 C30 C31 66.5(13)
O1 C29 C30A C31A -77.6(17)
O2 C38 C39 C40 178.4(5)
N1 Pt1 N3 C7 -6.6(6)
N1 Pt1 N3 C24 179.2(4)
N1 Pt1 C1 C2 1.9(3)
N1 Pt1 C1 C6 -179.3(4)
N1 Pt1 C33 C34 -168(3)
N1 C9 C10 C11 -178.0(5)
N1 C9 C14 N2 -0.1(5)
N1 C9 C14 C13 179.4(4)
N2 C15 C16 C17 60.2(5)
N3 Pt1 N1 C8 0.3(6)
N3 Pt1 N1 C9 -178.7(4)
N3 Pt1 C1 C2 -177.2(4)
N3 Pt1 C1 C6 1.6(3)
N3 Pt1 C33 C34 11(3)
N4 C19 C20 C21 -178.8(5)
N4 C19 C24 N3 1.7(5)
N4 C19 C24 C23 -179.6(4)
N4 C25 C26 C27 164.9(5)
C1 Pt1 N1 C8 -2.0(3)
C1 Pt1 N1 C9 178.9(5)
C1 Pt1 N3 C7 -4.2(3)
C1 Pt1 N3 C24 -178.4(5)
C1 Pt1 C33 C34 -67(86)
C1 C2 C3 C4 1.7(7)
C1 C2 C8 N1 -0.5(6)
C1 C2 C8 N2 -178.7(4)
C1 C6 C7 N3 -4.8(6)
C1 C6 C7 N4 175.5(4)
C2 C1 C6 C5 2.3(7)
C2 C1 C6 C7 179.8(4)
C2 C3 C4 O1 -176.7(5)
C2 C3 C4 C5 -0.5(8)
C3 C2 C8 N1 -177.4(5)
C3 C2 C8 N2 4.4(8)
C3 C4 C5 C6 0.1(8)
C4 O1 C29 C30 157.5(7)
C4 O1 C29 C30A -160.9(10)
C4 C5 C6 C1 -1.0(7)
C4 C5 C6 C7 -177.9(5)
C5 C6 C7 N3 172.4(5)
C5 C6 C7 N4 -7.4(9)
C6 C1 C2 C3 -2.7(7)
C6 C1 C2 C8 179.9(4)
C7 N3 C24 C19 -2.2(5)
C7 N3 C24 C23 179.2(5)
C7 N4 C19 C20 178.2(5)
C7 N4 C19 C24 -0.5(5)
C7 N4 C25 C26 98.8(6)
C8 N1 C9 C10 178.9(5)
C8 N1 C9 C14 0.1(5)
C8 N2 C14 C9 0.0(5)
C8 N2 C14 C13 -179.4(5)
C8 N2 C15 C16 85.3(6)
C8 C2 C3 C4 178.4(5)
C9 N1 C8 N2 -0.1(5)
C9 N1 C8 C2 -178.7(4)
C9 C10 C11 C12 -1.5(8)
C10 C9 C14 N2 -179.0(4)
C10 C9 C14 C13 0.5(7)
C10 C11 C12 C13 1.1(9)
C11 C12 C13 C14 0.1(8)
C12 C13 C14 N2 178.4(5)
C12 C13 C14 C9 -0.9(7)
C14 N2 C8 N1 0.1(5)
C14 N2 C8 C2 178.4(4)
C14 N2 C15 C16 -97.6(5)
C14 C9 C10 C11 0.7(7)
C15 N2 C8 N1 177.6(4)
C15 N2 C8 C2 -4.2(8)
C15 N2 C14 C9 -177.6(4)
C15 N2 C14 C13 3.0(8)
C15 C16 C17 C18 175.0(4)
C19 N4 C7 N3 -0.9(5)
C19 N4 C7 C6 178.9(5)
C19 N4 C25 C26 -84.9(6)
C19 C20 C21 C22 -1.4(8)
C20 C19 C24 N3 -177.1(4)
C20 C19 C24 C23 1.6(7)
C20 C21 C22 C23 2.0(9)
C21 C22 C23 C24 -0.6(8)
C22 C23 C24 N3 177.3(5)
C22 C23 C24 C19 -1.1(7)
C24 N3 C7 N4 2.0(5)
C24 N3 C7 C6 -177.8(4)
C24 C19 C20 C21 -0.3(8)
C25 N4 C7 N3 175.8(4)
C25 N4 C7 C6 -4.4(8)
C25 N4 C19 C20 1.2(8)
C25 N4 C19 C24 -177.5(4)
C25 C26 C27 C28 -79.5(8)
C29 O1 C4 C3 17.5(9)
C29 O1 C4 C5 -158.9(6)
C29 C30 C31 C32 171.8(11)
C29 C30A C31A C32 -169.4(11)
C30 C29 C30A C31A 31.1(14)
C30 C31 C32 C31A 39.2(16)
C31 C32 C31A C30A -21.1(13)
C33 Pt1 N1 C8 177.8(3)
C33 Pt1 N1 C9 -1.3(5)
C33 Pt1 N3 C7 176.0(3)
C33 Pt1 N3 C24 1.7(5)
C33 Pt1 C1 C2 -99(85)
C33 Pt1 C1 C6 80(86)
C33 C34 C35 C36 -89(91)
C33 C34 C35 C40 92(91)
C34 C35 C36 C37 179.2(4)
C34 C35 C40 C39 179.7(5)
C35 C36 C37 C38 0.5(7)
C36 C35 C40 C39 1.0(8)
C36 C37 C38 O2 -179.5(5)
C36 C37 C38 C39 2.2(8)
C37 C38 C39 C40 -3.2(9)
C38 C39 C40 C35 1.6(9)
C40 C35 C36 C37 -2.0(8)
C41 O2 C38 C37 -2.9(8)
C41 O2 C38 C39 175.5(5)
C30A C29 C30 C31 -17.5(15)
